data_8101006
loop_
_publ_author_name
'Mathuraman, M.'
'Nicoud, J.-F.'
'Masse, R.'
'Desiraju, G. R.'

_publ_section_title
;
Crystal structure of N,N'-di-5-nitrosalicylidene-(R,S)-1,2-cyclohexanediamine, 
C~20~H~20~N~4~O~6~
;
_journal_issue 3
_journal_name_full 'Zeitschrift f\"ur Kristallographie - New Crystal Structures'
_journal_page_first 383
_journal_page_last 384
_journal_volume 216
_journal_year 2001
_chemical_formula_moiety 'C20 H20 N4 O6 '
_chemical_formula_sum 'C20 H20 N4 O6'
_chemical_formula_weight 412.40
_space_group_IT_number 14
_symmetry_cell_setting monoclinic
_symmetry_space_group_name_Hall '-P 2yn'
_symmetry_space_group_name_H-M 'P 1 21/n 1'
_cell_angle_alpha 90
_cell_angle_beta 92.099(3)
_cell_angle_gamma 90
_cell_formula_units_Z 4
_cell_length_a 9.1865(4)
_cell_length_b 10.7102(7)
_cell_length_c 19.865(1)
_cell_measurement_temperature 296.2
_cell_volume 1953.2(2)
_diffrn_ambient_temperature 296.2
_exptl_crystal_density_diffrn 1.402
_cod_original_sg_symbol_H-M 'P 21/n'
_cod_original_formula_sum 'C20 H20 N4 O6 '
_cod_database_code 8101006

loop_
_symmetry_equiv_pos_as_xyz
'  +x,  +y,  +z'
1/2-x,1/2+y,1/2-z
'  -x,  -y,  -z'
1/2+x,1/2-y,1/2+z

loop_
_atom_site_label
_atom_site_fract_x
_atom_site_fract_y
_atom_site_fract_z
_atom_site_U_iso_or_equiv
_atom_site_occupancy
_atom_site_refinement_flags
_atom_site_adp_type
_atom_site_calc_flag
_atom_site_calc_attached_atom
O(1) 0.41966(12) -0.22763(9) 0.23885(6) 0.0506(4) 1.000 . Uani d ?
O(2) 0.7275(1) -0.03437(13) 0.50110(6) 0.0800(5) 1.000 . Uani d ?
O(3) 0.6123(1) 0.13369(13) 0.47177(6) 0.0717(5) 1.000 . Uani d ?
O(4) 0.54913(13) 0.25797(10) 0.23271(6) 0.0531(4) 1.000 . Uani d ?
O(5) 0.6912(2) 0.79481(12) 0.13398(7) 0.0825(5) 1.000 . Uani d ?
O(6) 0.5359(2) 0.73870(11) 0.05632(7) 0.0795(5) 1.000 . Uani d ?
N(1) 0.27871(13) -0.03072(12) 0.20516(6) 0.0365(4) 1.000 . Uani d ?
N(2) 0.6440(2) 0.0234(2) 0.46282(7) 0.0537(5) 1.000 . Uani d ?
N(3) 0.36160(13) 0.19792(11) 0.13967(6) 0.0391(4) 1.000 . Uani d ?
N(4) 0.6073(2) 0.71867(13) 0.10847(8) 0.0550(5) 1.000 . Uani d ?
C(1) 0.1794(2) 0.0317(2) 0.15649(8) 0.0390(5) 1.000 . Uani d ?
C(2) 0.2654(2) 0.1074(1) 0.10519(8) 0.0387(5) 1.000 . Uani d ?
C(3) 0.3521(2) 0.0238(2) 0.05980(9) 0.0465(6) 1.000 . Uani d ?
C(4) 0.2534(2) -0.0712(2) 0.02368(10) 0.0554(6) 1.000 . Uani d ?
C(5) 0.1694(2) -0.1481(2) 0.07328(10) 0.0568(6) 1.000 . Uani d ?
C(6) 0.0841(2) -0.0649(2) 0.11981(10) 0.0516(6) 1.000 . Uani d ?
C(7) 0.3246(2) 0.0184(2) 0.26128(8) 0.0359(5) 1.000 . Uani d ?
C(8) 0.4252(2) -0.04364(13) 0.30575(7) 0.0334(5) 1.000 . Uani d ?
C(9) 0.4704(2) -0.1688(1) 0.29096(8) 0.0375(5) 1.000 . Uani d ?
C(10) 0.5729(2) -0.2260(2) 0.33742(9) 0.0440(6) 1.000 . Uani d ?
C(11) 0.6261(2) -0.1640(2) 0.39226(9) 0.0449(6) 1.000 . Uani d ?
C(12) 0.5812(2) -0.0416(2) 0.40490(8) 0.0400(5) 1.000 . Uani d ?
C(13) 0.4824(2) 0.0176(2) 0.36286(8) 0.0394(5) 1.000 . Uani d ?
C(14) 0.3764(2) 0.3060(1) 0.11387(9) 0.0391(5) 1.000 . Uani d ?
C(15) 0.4773(2) 0.39726(13) 0.14375(7) 0.0349(5) 1.000 . Uani d ?
C(16) 0.5603(2) 0.3695(1) 0.20279(8) 0.0368(5) 1.000 . Uani d ?
C(17) 0.6572(2) 0.4581(2) 0.23027(9) 0.0416(5) 1.000 . Uani d ?
C(18) 0.6722(2) 0.5714(2) 0.19946(9) 0.0427(5) 1.000 . Uani d ?
C(19) 0.5910(2) 0.59751(13) 0.14103(8) 0.0378(5) 1.000 . Uani d ?
C(20) 0.4947(2) 0.5131(1) 0.11334(9) 0.0399(5) 1.000 . Uani d ?
H(1) 0.122(1) 0.0914(12) 0.1823(7) 0.042(4) 1.000 . Uiso d ?
H(2) 0.190(2) 0.1514(12) 0.0778(7) 0.046(4) 1.000 . Uiso d ?
H(3) 0.400(2) 0.0786(13) 0.0266(8) 0.049(5) 1.000 . Uiso d ?
H(4) 0.428(2) -0.0202(13) 0.0889(8) 0.053(5) 1.000 . Uiso d ?
H(5) 0.187(2) -0.026(1) -0.0083(8) 0.064(5) 1.000 . Uiso d ?
H(6) 0.314(2) -0.126(2) -0.0031(8) 0.067(6) 1.000 . Uiso d ?
H(7) 0.101(2) -0.204(2) 0.0491(9) 0.074(6) 1.000 . Uiso d ?
H(8) 0.241(2) -0.205(1) 0.1018(8) 0.054(5) 1.000 . Uiso d ?
H(9) 0.035(2) -0.112(1) 0.1523(8) 0.058(5) 1.000 . Uiso d ?
H(10) 0.008(2) -0.015(1) 0.0935(8) 0.063(5) 1.000 . Uiso d ?
H(11) 0.321(2) -0.118(2) 0.2004(9) 0.087(6) 1.000 . Uiso d ?
H(12) 0.2881(13) 0.0989(12) 0.2722(6) 0.028(4) 1.000 . Uiso d ?
H(13) 0.604(2) -0.312(1) 0.3278(7) 0.049(5) 1.000 . Uiso d ?
H(14) 0.693(2) -0.197(1) 0.4254(8) 0.055(5) 1.000 . Uiso d ?
H(15) 0.454(2) 0.1002(13) 0.3704(7) 0.043(5) 1.000 . Uiso d ?
H(16) 0.319(2) 0.3303(13) 0.0713(8) 0.054(5) 1.000 . Uiso d ?
H(17) 0.472(3) 0.206(2) 0.1991(12) 0.132(8) 1.000 . Uiso d ?
H(18) 0.714(2) 0.4338(13) 0.2707(8) 0.049(5) 1.000 . Uiso d ?
H(19) 0.736(2) 0.6325(13) 0.2160(7) 0.048(5) 1.000 . Uiso d ?
H(20) 0.438(2) 0.5310(12) 0.0739(7) 0.042(4) 1.000 . Uiso d ?

loop_
_atom_site_aniso_label
_atom_site_aniso_U_11
_atom_site_aniso_U_22
_atom_site_aniso_U_33
_atom_site_aniso_U_12
_atom_site_aniso_U_13
_atom_site_aniso_U_23
O(1) 0.0638(8) 0.0392(7) 0.0480(8) 0.0066(6) -0.0087(6) -0.0080(6)
O(2) 0.0716(9) 0.1072(11) 0.0585(9) 0.0009(8) -0.0328(8) 0.0026(8)
O(3) 0.0808(10) 0.0732(10) 0.0598(9) -0.0042(8) -0.0141(7) -0.0202(8)
O(4) 0.0652(8) 0.0441(7) 0.0485(8) -0.0049(6) -0.0186(6) 0.0132(6)
O(5) 0.1029(11) 0.0515(8) 0.0918(11) -0.0358(8) -0.0129(9) -0.0006(8)
O(6) 0.0962(11) 0.0523(9) 0.0876(11) -0.0132(7) -0.0298(9) 0.0281(8)
N(1) 0.0439(8) 0.0328(8) 0.0325(8) 0.0001(6) -0.0047(6) 0.0018(7)
N(2) 0.0465(9) 0.0762(12) 0.0380(10) -0.0102(9) -0.0033(8) 0.0003(9)
N(3) 0.0455(8) 0.0313(8) 0.0396(8) -0.0014(6) -0.0097(6) 0.0014(6)
N(4) 0.0616(10) 0.0394(9) 0.0640(11) -0.0031(8) 0.0008(9) 0.0013(9)
C(1) 0.0387(10) 0.0384(10) 0.0391(11) 0.0045(8) -0.0078(8) 0.0007(8)
C(2) 0.0446(10) 0.0344(9) 0.0361(10) -0.0025(8) -0.0133(8) 0.0018(8)
C(3) 0.0566(12) 0.0445(11) 0.0384(11) -0.0092(9) 0.0005(9) -0.0013(9)
C(4) 0.0703(13) 0.0538(12) 0.0416(12) -0.0082(11) -0.0055(11) -0.0088(10)
C(5) 0.0655(13) 0.0491(12) 0.0548(13) -0.0167(11) -0.0095(11) -0.0086(10)
C(6) 0.0464(11) 0.0565(12) 0.0513(13) -0.0130(10) -0.0060(10) 0.0023(11)
C(7) 0.0420(10) 0.0307(10) 0.0350(11) 0.0003(8) 0.0016(8) -0.0029(8)
C(8) 0.0380(9) 0.0345(9) 0.0276(9) -0.0011(7) 0.0002(7) 0.0017(7)
C(9) 0.0391(9) 0.0373(10) 0.0360(10) -0.0029(8) 0.0023(8) 0.0016(8)
C(10) 0.0435(10) 0.0361(10) 0.0522(12) 0.0028(8) -0.0024(9) 0.0074(9)
C(11) 0.0379(10) 0.0530(12) 0.0433(12) -0.0044(9) -0.0062(9) 0.0142(10)
C(12) 0.0387(9) 0.0495(11) 0.0316(10) -0.0062(8) -0.0010(8) 0.0010(8)
C(13) 0.0438(10) 0.0386(10) 0.0357(10) -0.0020(8) 0.0015(8) 0.0012(8)
C(14) 0.0444(10) 0.0346(10) 0.0376(11) 0.0049(8) -0.0081(8) 0.0037(8)
C(15) 0.0359(9) 0.0332(9) 0.0353(10) 0.0013(7) -0.0049(7) -0.0004(8)
C(16) 0.0392(9) 0.0355(10) 0.0355(10) 0.0043(8) -0.0012(8) 0.0009(8)
C(17) 0.0445(10) 0.0441(11) 0.0355(11) 0.0024(8) -0.0084(8) -0.0025(9)
C(18) 0.0405(10) 0.0414(11) 0.0459(11) -0.0016(8) -0.0015(8) -0.0140(9)
C(19) 0.0402(9) 0.0294(9) 0.0436(11) 0.0015(7) 0.0013(8) -0.0008(8)
C(20) 0.0421(10) 0.0373(10) 0.0397(11) 0.0034(8) -0.0080(9) 0.0024(8)

loop_
_geom_bond_atom_site_label_1
_geom_bond_atom_site_label_2
_geom_bond_distance
_geom_bond_site_symmetry_1
_geom_bond_site_symmetry_2
_geom_bond_publ_flag
O1 C9 1.285(2) . . ?
O1 H11 1.65(2) . . no
O1 C10 2.370(3) . . ?
O1 C8 2.376(2) . . ?
O1 H1 2.53(2) . . no
O1 N1 2.551(2) . . ?
O1 H13 2.56(2) . . no
O1 H12 2.67(2) . . no
O1 C7 2.817(2) . . ?
O1 H8 3.14(2) . . no
O1 C19 3.160(2) . . ?
O1 N4 3.215(2) . . ?
O1 C18 3.280(2) . . ?
O2 N2 1.227(2) . . ?
O2 O3 2.157(2) . . ?
O2 C12 2.297(2) . . ?
O2 H14 2.31(2) . . no
O2 H20 2.37(2) . . no
O2 C11 2.706(3) . . ?
O2 H16 2.71(2) . . no
O2 H15 3.18(2) . . no
O2 H7 3.20(2) . . no
O2 C20 3.263(3) . . ?
O3 N2 1.231(2) . . ?
O3 C12 2.312(2) . . ?
O3 H15 2.47(2) . . no
O3 H7 2.64(2) . . no
O3 H16 2.72(2) . . no
O3 C13 2.731(3) . . ?
O3 H2 3.18(2) . . no
O3 N2 3.207(2) . . ?
O3 N4 3.211(2) . . ?
O3 C12 3.233(3) . . ?
O4 H17 1.11(3) . . no
O4 C16 1.340(2) . . ?
O4 C17 2.364(3) . . ?
O4 C15 2.387(2) . . ?
O4 H18 2.52(2) . . no
O4 N3 2.562(2) . . ?
O4 H19 2.57(2) . . no
O4 H9 2.81(2) . . no
O4 C14 2.843(2) . . ?
O4 H12 3.07(2) . . no
O5 N4 1.220(2) . . ?
O5 O6 2.148(2) . . ?
O5 C19 2.311(2) . . ?
O5 H19 2.41(2) . . no
O5 H18 2.54(2) . . no
O5 C18 2.732(3) . . ?
O5 H4 3.23(2) . . no
O6 N4 1.224(2) . . ?
O6 C19 2.305(3) . . ?
O6 H20 2.43(2) . . no
O6 H3 2.64(2) . . no
O6 C20 2.701(3) . . ?
O6 H6 2.73(2) . . no
O6 H4 2.85(2) . . no
O6 H8 2.95(2) . . no
O6 H16 3.00(2) . . no
N1 H11 1.02(2) . . no
N1 C7 1.289(2) . . ?
N1 C1 1.466(2) . . ?
N1 H12 1.92(2) . . no
N1 H1 1.99(2) . . no
N1 C8 2.372(2) . . ?
N1 C6 2.446(3) . . ?
N1 C2 2.476(3) . . ?
N1 H9 2.59(2) . . no
N1 H4 2.73(2) . . no
N1 H8 2.79(2) . . no
N1 C9 2.824(2) . . ?
N1 N3 2.888(2) . . ?
N1 C5 3.043(3) . . ?
N1 C3 3.046(3) . . ?
N1 H17 3.10(3) . . no
N1 H2 3.27(2) . . no
N1 H10 3.28(2) . . no
N2 C12 1.447(2) . . ?
N2 C13 2.436(3) . . ?
N2 C11 2.451(3) . . ?
N2 H14 2.52(2) . . no
N2 H15 2.62(2) . . no
N2 H16 3.07(2) . . no
N2 N2 3.118(4) . . ?
N3 C14 1.275(2) . . ?
N3 C2 1.465(2) . . ?
N3 H17 1.53(3) . . no
N3 H16 1.99(2) . . no
N3 H2 2.02(2) . . no
N3 C15 2.385(2) . . ?
N3 C3 2.448(3) . . ?
N3 C1 2.474(3) . . ?
N3 H3 2.62(2) . . no
N3 H4 2.62(2) . . no
N3 H1 2.65(2) . . no
N3 C16 2.848(2) . . ?
N3 H12 2.94(2) . . no
N3 C7 3.116(3) . . ?
N4 C19 1.460(2) . . ?
N4 C20 2.436(3) . . ?
N4 C18 2.456(3) . . ?
N4 H19 2.57(2) . . no
N4 H20 2.62(2) . . no
N4 H4 3.26(2) . . no
C1 H1 0.99(2) . . no
C1 C6 1.524(3) . . ?
C1 C2 1.542(3) . . ?
C1 H2 2.03(2) . . no
C1 H9 2.03(2) . . no
C1 H10 2.04(2) . . no
C1 H11 2.22(2) . . no
C1 C7 2.435(3) . . ?
C1 C3 2.537(3) . . ?
C1 C5 2.537(3) . . ?
C1 H12 2.58(2) . . no
C1 H4 2.74(2) . . no
C1 H8 2.82(2) . . no
C1 C4 2.961(3) . . ?
C1 H13 3.12(2) . . no
C2 H2 0.98(2) . . no
C2 C3 1.517(3) . . ?
C2 H3 2.05(2) . . no
C2 H4 2.06(2) . . no
C2 H1 2.07(2) . . no
C2 C14 2.362(3) . . ?
C2 C4 2.506(3) . . ?
C2 C6 2.510(3) . . ?
C2 H16 2.53(2) . . no
C2 H10 2.71(2) . . no
C2 H5 2.74(2) . . no
C2 H17 2.82(3) . . no
C2 C5 2.937(3) . . ?
C2 H11 3.10(2) . . no
C2 C7 3.270(3) . . ?
C3 H3 1.00(2) . . no
C3 H4 1.00(2) . . no
C3 C4 1.524(3) . . ?
C3 H6 2.05(2) . . no
C3 H2 2.06(2) . . no
C3 H5 2.07(2) . . no
C3 C5 2.512(3) . . ?
C3 H8 2.80(2) . . no
C3 C6 2.932(3) . . ?
C3 H3 3.10(2) . . no
C3 H11 3.20(2) . . no
C3 C14 3.213(3) . . ?
C3 H10 3.29(2) . . no
C4 H6 0.98(2) . . no
C4 H5 0.99(2) . . no
C4 C5 1.517(3) . . ?
C4 H7 2.07(2) . . no
C4 H3 2.10(2) . . no
C4 H4 2.10(2) . . no
C4 H8 2.12(2) . . no
C4 C6 2.508(4) . . ?
C4 H2 2.69(2) . . no
C4 H10 2.76(2) . . no
C4 H14 3.19(2) . . no
C5 H7 0.98(2) . . no
C5 H8 1.05(2) . . no
C5 C6 1.521(3) . . ?
C5 H6 2.07(2) . . no
C5 H9 2.07(2) . . no
C5 H5 2.09(2) . . no
C5 H10 2.11(2) . . no
C5 H4 2.75(2) . . no
C5 H11 2.86(2) . . no
C5 H15 3.14(2) . . no
C5 H2 3.21(2) . . no
C6 H9 0.95(2) . . no
C6 H10 1.01(2) . . no
C6 H7 2.05(2) . . no
C6 H1 2.11(2) . . no
C6 H8 2.12(2) . . no
C6 H2 2.66(2) . . no
C6 H11 2.71(2) . . no
C6 H5 2.78(2) . . no
C6 H4 3.27(2) . . no
C7 H12 0.95(2) . . no
C7 C8 1.420(2) . . ?
C7 H11 1.90(2) . . no
C7 C13 2.441(3) . . ?
C7 C9 2.471(3) . . ?
C7 H1 2.52(2) . . no
C7 H15 2.59(2) . . no
C7 H17 2.74(3) . . no
C8 C13 1.396(3) . . ?
C8 C9 1.437(3) . . ?
C8 H15 2.02(2) . . no
C8 H12 2.07(2) . . no
C8 C12 2.393(3) . . ?
C8 H11 2.40(2) . . no
C8 C10 2.448(3) . . ?
C8 C11 2.791(3) . . ?
C9 C10 1.432(3) . . ?
C9 H13 2.08(2) . . no
C9 H11 2.29(2) . . no
C9 C11 2.426(3) . . ?
C9 C13 2.455(3) . . ?
C9 H1 2.76(2) . . no
C9 C12 2.801(3) . . ?
C9 H15 3.29(2) . . no
C10 H13 0.98(2) . . no
C10 C11 1.352(3) . . ?
C10 H14 2.06(2) . . no
C10 C12 2.386(3) . . ?
C10 H1 2.67(2) . . no
C10 C13 2.790(3) . . ?
C10 H19 3.26(2) . . no
C10 H2 3.27(2) . . no
C11 H14 0.95(2) . . no
C11 C12 1.400(3) . . ?
C11 H13 2.04(2) . . no
C11 C13 2.410(3) . . ?
C11 H15 3.26(2) . . no
C12 C13 1.367(3) . . ?
C12 H14 1.99(2) . . no
C12 H15 2.02(2) . . no
C12 H13 3.28(2) . . no
C13 H15 0.94(2) . . no
C13 H12 2.64(2) . . no
C13 H14 3.23(2) . . no
C14 H16 1.02(2) . . no
C14 C15 1.458(2) . . ?
C14 H17 2.16(3) . . no
C14 H2 2.47(2) . . no
C14 C20 2.470(3) . . ?
C14 C16 2.494(3) . . ?
C14 H20 2.61(2) . . no
C14 H3 3.00(2) . . no
C15 C20 1.392(3) . . ?
C15 C16 1.407(2) . . ?
C15 H20 2.02(2) . . no
C15 H16 2.13(2) . . no
C15 H17 2.33(3) . . no
C15 C19 2.387(3) . . ?
C15 C17 2.429(3) . . ?
C15 C18 2.786(3) . . ?
C15 H18 3.30(2) . . no
C16 C17 1.398(3) . . ?
C16 H17 1.93(3) . . no
C16 H18 2.04(2) . . no
C16 C18 2.396(3) . . ?
C16 C20 2.410(3) . . ?
C16 C19 2.752(3) . . ?
C16 H9 3.04(2) . . no
C16 H19 3.25(2) . . no
C16 H20 3.26(2) . . no
C17 H18 0.98(2) . . no
C17 C18 1.368(3) . . ?
C17 H19 2.03(2) . . no
C17 C19 2.379(3) . . ?
C17 C20 2.778(3) . . ?
C17 H9 3.07(2) . . no
C17 H13 3.18(2) . . no
C17 H17 3.24(3) . . no
C18 H19 0.93(2) . . no
C18 C19 1.385(3) . . ?
C18 H18 2.07(2) . . no
C18 C20 2.402(3) . . ?
C18 H13 2.93(2) . . no
C18 H20 3.26(2) . . no
C19 C20 1.367(3) . . ?
C19 H19 2.00(2) . . no
C19 H20 2.03(2) . . no
C19 H18 3.28(2) . . no
C20 H20 0.94(2) . . no
C20 H16 2.65(2) . . no
C20 H19 3.22(2) . . no
H1 H2 2.28(2) . . no
H1 H12 2.31(2) . . no
H1 H13 2.32(3) . . no
H1 H10 2.32(3) . . no
H1 H9 2.38(3) . . no
H1 H11 2.91(3) . . no
H2 H16 2.26(2) . . no
H2 H3 2.35(3) . . no
H2 H10 2.48(3) . . no
H2 H5 2.56(3) . . no
H2 H4 2.85(3) . . no
H3 H4 1.64(2) . . no
H3 H5 2.34(3) . . no
H3 H6 2.39(3) . . no
H3 H6 2.73(3) . . no
H3 H3 2.73(4) . . no
H3 H4 2.90(3) . . no
H3 H16 2.94(3) . . no
H4 H6 2.36(3) . . no
H4 H8 2.64(3) . . no
H4 H11 2.67(3) . . no
H4 H5 2.88(3) . . no
H4 H17 3.28(4) . . no
H5 H6 1.59(3) . . no
H5 H7 2.37(3) . . no
H5 H10 2.46(3) . . no
H5 H10 2.66(3) . . no
H5 H8 2.94(3) . . no
H5 H14 3.25(3) . . no
H6 H8 2.37(3) . . no
H6 H7 2.40(3) . . no
H6 H14 2.60(3) . . no
H7 H8 1.63(3) . . no
H7 H10 2.37(3) . . no
H7 H9 2.37(3) . . no
H7 H15 2.70(3) . . no
H7 H14 2.84(3) . . no
H8 H11 2.27(3) . . no
H8 H9 2.39(3) . . no
H8 H15 2.81(3) . . no
H8 H10 2.95(3) . . no
H8 H12 3.29(3) . . no
H9 H10 1.57(3) . . no
H9 H11 2.77(3) . . no
H9 H18 2.84(3) . . no
H9 H15 3.12(3) . . no
H10 H13 2.89(3) . . no
H11 H12 2.75(3) . . no
H11 H12 3.24(3) . . no
H12 H15 2.43(2) . . no
H12 H17 2.54(3) . . no
H13 H14 2.42(3) . . no
H13 H19 2.64(3) . . no
H13 H18 3.13(3) . . no
H16 H20 2.41(2) . . no
H16 H17 3.15(3) . . no
H17 H19 3.21(4) . . no
H18 H19 2.40(3) . . no
H18 H19 3.27(3) . . no
H20 H20 3.26(4) . . no
